data_4034586
loop_
_publ_author_name
'Matsumoto, Shota'
'Fuchi, Yasufumi'
'Usui, Kazuteru'
'Hirai, Go'
'Karasawa, Satoru'

_publ_section_title
;
 Development of Turn-On Probes for Acids Triggered by Aromaticity
 Enhancement Using Tricyclic Amidine Derivatives.
;
_journal_issue 11
_journal_name_full 'The Journal of organic chemistry'
_journal_page_first 6612
_journal_page_last 6622
_journal_paper_doi 10.1021/acs.joc.9b00023
_journal_volume 84
_journal_year 2019
_chemical_formula_moiety 'C12 H7 F6 N3'
_chemical_formula_sum 'C12 H7 F6 N3'
_chemical_formula_weight 307.20
_space_group_IT_number 14
_space_group_name_Hall '-P 2yn'
_space_group_name_H-M_alt 'P 1 21/n 1'
_symmetry_cell_setting monoclinic
_symmetry_Int_Tables_number 14
_symmetry_space_group_name_Hall '-P 2yn'
_symmetry_space_group_name_H-M 'P 1 21/n 1'
_atom_sites_solution_hydrogens geom
_atom_sites_solution_primary direct
_atom_sites_solution_secondary difmap
_cell_angle_alpha 90.0000
_cell_angle_beta 94.668(7)
_cell_angle_gamma 90.0000
_cell_formula_units_Z 4
_cell_length_a 4.7639(3)
_cell_length_b 10.5335(6)
_cell_length_c 23.7167(13)
_cell_measurement_reflns_used 6460
_cell_measurement_temperature 93
_cell_measurement_theta_max 68.23
_cell_measurement_theta_min 3.74
_cell_volume 1186.17(12)
_computing_cell_refinement 'RAPID AUTO'
_computing_data_collection 'RAPID AUTO (Rigaku, ????)'
_computing_data_reduction 'RAPID AUTO'
_computing_molecular_graphics 'CrystalStructure 4.0'
_computing_publication_material 'CrystalStructure 4.0 (Rigaku, 2010)'
_computing_structure_refinement 'SHELXL97 (Sheldrick, 2008)'
_computing_structure_solution SIR97
_diffrn_ambient_temperature 93
_diffrn_detector_area_resol_mean 10.000
_diffrn_measured_fraction_theta_full 0.997
_diffrn_measured_fraction_theta_max 0.997
_diffrn_measurement_device_type 'Rigaku R-AXIS RAPID'
_diffrn_measurement_method \w
_diffrn_radiation_type 'Cu K\a'
_diffrn_radiation_wavelength 1.54187
_diffrn_reflns_av_R_equivalents 0.1804
_diffrn_reflns_limit_h_max 5
_diffrn_reflns_limit_h_min -5
_diffrn_reflns_limit_k_max 12
_diffrn_reflns_limit_k_min -12
_diffrn_reflns_limit_l_max 28
_diffrn_reflns_limit_l_min -28
_diffrn_reflns_number 12815
_diffrn_reflns_theta_full 68.23
_diffrn_reflns_theta_max 68.23
_diffrn_standards_number 0
_exptl_absorpt_coefficient_mu 1.549
_exptl_absorpt_correction_type none
_exptl_crystal_colour yellow
_exptl_crystal_density_diffrn 1.720
_exptl_crystal_density_method 'not measured'
_exptl_crystal_description needle
_exptl_crystal_F_000 616.00
_exptl_crystal_size_max 0.200
_exptl_crystal_size_mid 0.200
_exptl_crystal_size_min 0.100
_refine_diff_density_max 0.390
_refine_diff_density_min -0.350
_refine_ls_extinction_method none
_refine_ls_goodness_of_fit_ref 0.916
_refine_ls_hydrogen_treatment constr
_refine_ls_number_parameters 190
_refine_ls_number_reflns 2169
_refine_ls_number_restraints 0
_refine_ls_R_factor_gt 0.0597
_refine_ls_shift/su_max 0.018
_refine_ls_structure_factor_coef Fsqd
_refine_ls_weighting_details 'w = 1/[\s^2^(Fo^2^)+(0.0298P)^2^+0.0000P] where P=(Fo^2^+2Fc^2^)/3'
_refine_ls_weighting_scheme calc
_refine_ls_wR_factor_ref 0.1286
_reflns_number_gt 1249
_reflns_number_total 2169
_reflns_threshold_expression F^2^>2.0\s(F^2^)
_cod_data_source_file jo9b00023_si_002.cif
_cod_data_source_block DHI_dimer
_cod_original_cell_volume 1186.17(11)
_cod_database_code 4034586

loop_
_symmetry_equiv_pos_site_id
_symmetry_equiv_pos_as_xyz
1 +X,+Y,+Z
2 1/2-X,1/2+Y,1/2-Z
3 -X,-Y,-Z
4 1/2+X,1/2-Y,1/2+Z

loop_
_atom_site_label
_atom_site_type_symbol
_atom_site_fract_x
_atom_site_fract_y
_atom_site_fract_z
_atom_site_U_iso_or_equiv
_atom_site_adp_type
_atom_site_occupancy
_atom_site_symmetry_multiplicity
_atom_site_calc_flag
_atom_site_refinement_flags
F1 F 1.4329(4) 0.41387(15) 0.23474(6) 0.0547(6) Uani 1.0 4 d .
F2 F 0.4530(4) -0.00353(13) 0.10592(7) 0.0529(6) Uani 1.0 4 d .
F3 F 0.8737(4) -0.06556(14) 0.13171(7) 0.0547(6) Uani 1.0 4 d .
F4 F 0.7794(4) 0.01493(13) 0.04902(6) 0.0544(6) Uani 1.0 4 d .
F5 F 1.1251(4) 0.34069(15) 0.28706(6) 0.0612(6) Uani 1.0 4 d .
F22 F 1.4273(4) 0.21497(16) 0.25426(7) 0.0749(7) Uani 1.0 4 d .
N7 N 0.9355(5) 0.39734(19) 0.16906(9) 0.0404(7) Uani 1.0 4 d .
N8 N 0.5989(6) 0.4877(2) 0.10691(9) 0.0395(7) Uani 1.0 4 d .
N10 N 0.2571(5) 0.5969(2) 0.05546(9) 0.0430(7) Uani 1.0 4 d .
C6 C 0.7353(7) 0.3812(3) 0.12754(12) 0.0395(8) Uani 1.0 4 d .
C11 C 0.2839(7) 0.3666(3) 0.04265(12) 0.0430(8) Uani 1.0 4 d .
C12 C 0.3687(7) 0.4879(3) 0.06683(11) 0.0400(8) Uani 1.0 4 d .
C13 C 1.2613(8) 0.3151(3) 0.24129(12) 0.0459(9) Uani 1.0 4 d .
C14 C 0.7946(7) 0.1560(3) 0.12672(12) 0.0404(8) Uani 1.0 4 d .
C15 C 1.0607(7) 0.2916(3) 0.19029(12) 0.0417(8) Uani 1.0 4 d .
C16 C 0.4185(6) 0.2602(3) 0.06022(11) 0.0420(8) Uani 1.0 4 d .
C17 C 0.7290(8) 0.0259(3) 0.10354(13) 0.0452(9) Uani 1.0 4 d .
C18 C 0.6425(7) 0.6167(3) 0.12912(12) 0.0448(9) Uani 1.0 4 d .
C19 C 0.4265(6) 0.6906(3) 0.08960(11) 0.0455(9) Uani 1.0 4 d .
C20 C 1.0015(7) 0.1701(3) 0.17067(11) 0.0429(8) Uani 1.0 4 d .
C21 C 0.6493(7) 0.2616(3) 0.10387(11) 0.0376(8) Uani 1.0 4 d .
H11 H 0.1353 0.3623 0.0148 0.0516 Uiso 1.0 4 calc R
H16 H 0.3618 0.1831 0.0439 0.0503 Uiso 1.0 4 calc R
H18A H 0.8333 0.6459 0.1255 0.0537 Uiso 1.0 4 calc R
H18B H 0.6002 0.6226 0.1684 0.0537 Uiso 1.0 4 calc R
H19A H 0.3059 0.7414 0.1117 0.0546 Uiso 1.0 4 calc R
H19B H 0.5231 0.7467 0.0652 0.0546 Uiso 1.0 4 calc R
H20 H 1.0977 0.1002 0.1865 0.0515 Uiso 1.0 4 calc R

loop_
_atom_site_aniso_label
_atom_site_aniso_U_11
_atom_site_aniso_U_22
_atom_site_aniso_U_33
_atom_site_aniso_U_12
_atom_site_aniso_U_13
_atom_site_aniso_U_23
F1 0.0598(14) 0.0587(12) 0.0444(11) -0.0141(10) -0.0018(10) -0.0026(9)
F2 0.0557(15) 0.0357(10) 0.0667(13) -0.0042(9) 0.0014(11) -0.0016(8)
F3 0.0660(15) 0.0323(10) 0.0638(12) 0.0041(9) -0.0075(11) 0.0024(8)
F4 0.0749(15) 0.0425(11) 0.0458(11) 0.0006(9) 0.0049(11) -0.0098(8)
F5 0.0655(15) 0.0814(14) 0.0365(11) -0.0124(10) 0.0034(10) -0.0012(9)
F22 0.0858(17) 0.0520(12) 0.0801(15) 0.0169(11) -0.0356(13) -0.0063(10)
N7 0.0511(19) 0.0369(14) 0.0330(13) -0.0025(13) 0.0018(13) 0.0008(11)
N8 0.0507(19) 0.0299(14) 0.0368(14) -0.0015(12) -0.0027(14) -0.0008(10)
N10 0.0577(19) 0.0303(14) 0.0399(14) 0.0006(12) -0.0031(14) -0.0004(10)
C6 0.049(3) 0.0353(17) 0.0338(16) -0.0010(15) -0.0007(16) 0.0031(13)
C11 0.056(3) 0.0372(17) 0.0359(17) -0.0037(15) 0.0031(16) -0.0011(13)
C12 0.052(3) 0.0383(17) 0.0288(15) -0.0004(15) -0.0001(15) 0.0007(13)
C13 0.062(3) 0.0355(18) 0.0389(18) -0.0036(16) -0.0040(18) 0.0001(14)
C14 0.050(3) 0.0326(16) 0.0381(17) -0.0023(14) 0.0027(16) 0.0009(13)
C15 0.049(3) 0.0396(17) 0.0370(17) -0.0009(15) 0.0050(16) 0.0020(14)
C16 0.056(3) 0.0340(17) 0.0357(17) -0.0024(15) 0.0017(16) -0.0023(13)
C17 0.050(3) 0.0384(18) 0.0468(19) -0.0029(16) -0.0007(19) 0.0005(15)
C18 0.060(3) 0.0325(16) 0.0409(17) -0.0011(15) -0.0039(17) -0.0060(13)
C19 0.064(3) 0.0328(17) 0.0392(17) 0.0012(15) -0.0003(17) -0.0010(13)
C20 0.054(3) 0.0359(17) 0.0391(17) 0.0048(15) 0.0049(17) 0.0036(13)
C21 0.047(3) 0.0340(16) 0.0316(16) -0.0027(15) 0.0046(15) -0.0003(12)

loop_
_atom_type_symbol
_atom_type_description
_atom_type_scat_dispersion_real
_atom_type_scat_dispersion_imag
_atom_type_scat_source
C C 0.0181 0.0091
;
International Tables for Crystallography
(1992, Vol. C, Tables 4.2.6.8 and 6.1.1.4)
;
H H 0.0000 0.0000
;
International Tables for Crystallography
(1992, Vol. C, Table 6.1.1.4)
;
F F 0.0727 0.0534
;
International Tables for Crystallography
(1992, Vol. C, Tables 4.2.6.8 and 6.1.1.4)
;
N N 0.0311 0.0180
;
International Tables for Crystallography
(1992, Vol. C, Tables 4.2.6.8 and 6.1.1.4)
;

loop_
_geom_angle_atom_site_label_1
_geom_angle_atom_site_label_2
_geom_angle_atom_site_label_3
_geom_angle
_geom_angle_publ_flag
C6 N7 C15 116.3(3) yes
C6 N8 C12 124.8(3) yes
C6 N8 C18 125.6(3) yes
C12 N8 C18 109.0(3) yes
C12 N10 C19 106.5(3) yes
N7 C6 N8 116.9(3) yes
N7 C6 C21 124.9(3) yes
N8 C6 C21 118.1(3) yes
C12 C11 C16 120.3(3) yes
N8 C12 N10 115.7(3) yes
N8 C12 C11 116.7(3) yes
N10 C12 C11 127.6(3) yes
F1 C13 F5 106.2(3) yes
F1 C13 F22 106.5(3) yes
F1 C13 C15 112.9(3) yes
F5 C13 F22 106.8(3) yes
F5 C13 C15 111.6(3) yes
F22 C13 C15 112.4(3) yes
C17 C14 C20 119.3(3) yes
C17 C14 C21 120.3(3) yes
C20 C14 C21 120.5(3) yes
N7 C15 C13 113.6(3) yes
N7 C15 C20 124.7(3) yes
C13 C15 C20 121.5(3) yes
C11 C16 C21 122.0(3) yes
F2 C17 F3 106.1(3) yes
F2 C17 F4 105.7(3) yes
F2 C17 C14 111.6(3) yes
F3 C17 F4 107.2(3) yes
F3 C17 C14 113.1(3) yes
F4 C17 C14 112.6(3) yes
N8 C18 C19 100.4(2) yes
N10 C19 C18 107.7(2) yes
C14 C20 C15 117.8(3) yes
C6 C21 C14 115.7(3) yes
C6 C21 C16 117.9(3) yes
C14 C21 C16 126.4(3) yes
C12 C11 H11 119.839 no
C16 C11 H11 119.834 no
C11 C16 H16 119.011 no
C21 C16 H16 119.020 no
N8 C18 H18A 111.683 no
N8 C18 H18B 111.688 no
C19 C18 H18A 111.684 no
C19 C18 H18B 111.687 no
H18A C18 H18B 109.460 no
N10 C19 H19A 110.169 no
N10 C19 H19B 110.166 no
C18 C19 H19A 110.167 no
C18 C19 H19B 110.170 no
H19A C19 H19B 108.470 no
C14 C20 H20 121.114 no
C15 C20 H20 121.112 no

loop_
_geom_bond_atom_site_label_1
_geom_bond_atom_site_label_2
_geom_bond_distance
_geom_bond_publ_flag
F1 C13 1.340(4) yes
F2 C17 1.356(5) yes
F3 C17 1.332(4) yes
F4 C17 1.339(4) yes
F5 C13 1.337(4) yes
F22 C13 1.339(4) yes
N7 C6 1.325(4) yes
N7 C15 1.342(4) yes
N8 C6 1.367(4) yes
N8 C12 1.392(4) yes
N8 C18 1.466(4) yes
N10 C12 1.285(4) yes
N10 C19 1.474(4) yes
C6 C21 1.425(4) yes
C11 C12 1.444(4) yes
C11 C16 1.341(4) yes
C13 C15 1.500(4) yes
C14 C17 1.500(4) yes
C14 C20 1.383(4) yes
C14 C21 1.397(4) yes
C15 C20 1.383(4) yes
C16 C21 1.448(4) yes
C18 C19 1.545(4) yes
C11 H11 0.930 no
C16 H16 0.930 no
C18 H18A 0.970 no
C18 H18B 0.970 no
C19 H19A 0.970 no
C19 H19B 0.970 no
C20 H20 0.930 no

loop_
_geom_contact_atom_site_label_1
_geom_contact_atom_site_label_2
_geom_contact_distance
_geom_contact_publ_flag
_geom_contact_site_symmetry_2
F1 N7 2.733(3) no .
F1 C20 3.552(4) no .
F2 C16 2.981(3) no .
F2 C20 3.446(4) no .
F2 C21 2.947(3) no .
F3 C20 2.701(3) no .
F4 C16 3.126(4) no .
F4 C20 3.408(3) no .
F4 C21 2.993(3) no .
F5 N7 2.931(3) no .
F5 C20 3.306(3) no .
F22 N7 3.534(3) no .
F22 C20 2.759(4) no .
N7 C14 2.795(4) no .
N7 C18 2.823(4) no .
N8 C15 3.508(4) no .
N8 C16 2.748(4) no .
N10 C6 3.555(4) no .
C6 C11 2.828(4) no .
C6 C13 3.598(5) no .
C6 C20 2.718(4) no .
C12 C21 2.837(4) no .
C15 C21 2.736(4) no .
C16 C17 3.014(4) no .
F1 F3 3.233(3) no 2_755
F1 F5 3.513(3) no 1_655
F1 N7 2.966(3) no 1_655
F1 N8 3.288(3) no 1_655
F1 C6 3.042(4) no 1_655
F1 C15 3.497(4) no 1_655
F1 C18 3.499(4) no 1_655
F1 C20 3.507(3) no 2_755
F2 F3 2.948(3) no 1_455
F2 F4 3.384(3) no 1_455
F2 F5 3.070(3) no 2_645
F2 C17 3.459(5) no 1_455
F2 C19 3.247(3) no 1_545
F2 C20 3.296(4) no 1_455
F3 F1 3.233(3) no 2_745
F3 F2 2.948(3) no 1_655
F3 F5 3.328(3) no 2_645
F3 F5 3.105(3) no 2_745
F3 C13 3.581(4) no 2_745
F3 C18 3.523(3) no 1_545
F3 C19 3.434(3) no 1_545
F4 F2 3.384(3) no 1_655
F4 F4 3.403(3) no 3_655
F4 F4 3.274(3) no 3_755
F5 F1 3.513(3) no 1_455
F5 F2 3.070(3) no 2_655
F5 F3 3.328(3) no 2_655
F5 F3 3.105(3) no 2_755
F5 C18 3.400(4) no 2_645
F5 C19 3.352(3) no 2_645
F22 C15 3.578(4) no 1_655
F22 C18 3.464(4) no 2_745
F22 C20 3.538(4) no 1_655
N7 F1 2.966(3) no 1_455
N7 C11 3.558(4) no 1_655
N7 C12 3.444(4) no 1_655
N8 F1 3.288(3) no 1_455
N10 C11 3.351(4) no 3_565
N10 C11 3.342(4) no 3_665
N10 C16 3.588(4) no 3_665
N10 C18 3.536(4) no 1_455
C6 F1 3.042(4) no 1_455
C6 C11 3.430(5) no 1_655
C11 N7 3.558(4) no 1_455
C11 N10 3.351(4) no 3_565
C11 N10 3.342(4) no 3_665
C11 C6 3.430(5) no 1_455
C11 C12 3.540(5) no 3_665
C11 C19 3.579(4) no 3_665
C12 N7 3.444(4) no 1_455
C12 C11 3.540(5) no 3_665
C12 C12 3.511(4) no 3_665
C13 F3 3.581(4) no 2_755
C15 F1 3.497(4) no 1_455
C15 F22 3.578(4) no 1_455
C16 N10 3.588(4) no 3_665
C16 C20 3.543(4) no 1_455
C17 F2 3.459(5) no 1_655
C18 F1 3.499(4) no 1_455
C18 F3 3.523(3) no 1_565
C18 F5 3.400(4) no 2_655
C18 F22 3.464(4) no 2_755
C18 N10 3.536(4) no 1_655
C19 F2 3.247(3) no 1_565
C19 F3 3.434(3) no 1_565
C19 F5 3.352(3) no 2_655
C19 C11 3.579(4) no 3_665
C20 F1 3.507(3) no 2_745
C20 F2 3.296(4) no 1_655
C20 F22 3.538(4) no 1_455
C20 C16 3.543(4) no 1_655
F2 H16 2.4729 no .
F3 H20 2.3768 no .
F4 H16 2.6590 no .
F4 H20 3.5962 no .
F5 H20 3.4746 no .
F22 H20 2.4698 no .
N7 H18A 2.8420 no .
N7 H18B 2.8594 no .
N7 H20 3.2425 no .
N8 H11 3.2577 no .
N8 H19A 3.0215 no .
N8 H19B 2.9149 no .
N10 H11 2.6990 no .
N10 H18A 3.1337 no .
N10 H18B 3.0331 no .
C6 H16 3.2987 no .
C6 H18A 2.8284 no .
C6 H18B 2.8136 no .
C12 H16 3.2559 no .
C12 H18A 3.0177 no .
C12 H18B 2.9314 no .
C12 H19A 2.8993 no .
C12 H19B 2.8248 no .
C13 H20 2.6934 no .
C14 H16 2.7449 no .
C17 H16 2.7206 no .
C17 H20 2.6469 no .
C21 H11 3.2781 no .
C21 H20 3.2579 no .
H11 H16 2.2547 no .
H18A H19A 2.7012 no .
H18A H19B 2.2399 no .
H18B H19A 2.2428 no .
H18B H19B 2.7727 no .
F1 H18B 2.8548 no 1_655
F1 H20 2.7213 no 2_755
F2 H19A 2.7827 no 1_545
F2 H19B 2.8320 no 1_545
F2 H20 2.8701 no 1_455
F3 H18A 3.0480 no 1_545
F3 H19A 3.3861 no 1_545
F3 H19A 2.9595 no 1_645
F3 H19B 2.9602 no 1_545
F4 H16 3.3027 no 1_655
F4 H16 3.0686 no 3_655
F4 H19B 3.1138 no 1_545
F5 H18B 2.7810 no 2_645
F5 H19A 2.6148 no 2_645
F5 H20 3.0779 no 2_755
F22 H18A 3.0704 no 2_745
F22 H18B 3.3736 no 2_645
F22 H18B 2.9516 no 2_745
F22 H19A 3.4629 no 2_645
N10 H11 2.4383 no 3_565
N10 H11 3.4815 no 3_665
N10 H18A 2.7662 no 1_455
C6 H11 3.4139 no 1_655
C11 H19B 3.0315 no 3_665
C12 H11 3.3530 no 3_565
C12 H11 3.5443 no 3_665
C12 H18A 3.4343 no 1_455
C13 H18B 3.5029 no 2_645
C13 H20 3.4953 no 2_755
C14 H16 3.4797 no 1_655
C16 H19B 3.0100 no 3_665
C17 H19B 3.2085 no 1_545
C18 H19A 3.4783 no 1_655
C19 H11 3.5383 no 3_565
C19 H11 3.4111 no 3_665
C19 H18A 3.0538 no 1_455
C20 H16 3.5845 no 1_655
C21 H11 3.4275 no 1_655
H11 N10 2.4383 no 3_565
H11 N10 3.4815 no 3_665
H11 C6 3.4139 no 1_455
H11 C12 3.3530 no 3_565
H11 C12 3.5443 no 3_665
H11 C19 3.5383 no 3_565
H11 C19 3.4111 no 3_665
H11 C21 3.4275 no 1_455
H11 H11 3.2276 no 3_565
H11 H18A 3.3441 no 3_665
H11 H19B 2.8395 no 3_665
H16 F4 3.3027 no 1_455
H16 F4 3.0686 no 3_655
H16 C14 3.4797 no 1_455
H16 C20 3.5845 no 1_455
H16 H19B 2.7865 no 3_665
H18A F3 3.0480 no 1_565
H18A F22 3.0704 no 2_755
H18A N10 2.7662 no 1_655
H18A C12 3.4343 no 1_655
H18A C19 3.0538 no 1_655
H18A H11 3.3441 no 3_665
H18A H19A 2.5119 no 1_655
H18B F1 2.8548 no 1_455
H18B F5 2.7810 no 2_655
H18B F22 3.3736 no 2_655
H18B F22 2.9516 no 2_755
H18B C13 3.5029 no 2_655
H19A F2 2.7827 no 1_565
H19A F3 2.9595 no 1_465
H19A F3 3.3861 no 1_565
H19A F5 2.6148 no 2_655
H19A F22 3.4629 no 2_655
H19A C18 3.4783 no 1_455
H19A H18A 2.5119 no 1_455
H19B F2 2.8320 no 1_565
H19B F3 2.9602 no 1_565
H19B F4 3.1138 no 1_565
H19B C11 3.0315 no 3_665
H19B C16 3.0100 no 3_665
H19B C17 3.2085 no 1_565
H19B H11 2.8395 no 3_665
H19B H16 2.7865 no 3_665
H20 F1 2.7213 no 2_745
H20 F2 2.8701 no 1_655
H20 F5 3.0779 no 2_745
H20 C13 3.4953 no 2_745

loop_
_geom_torsion_atom_site_label_1
_geom_torsion_atom_site_label_2
_geom_torsion_atom_site_label_3
_geom_torsion_atom_site_label_4
_geom_torsion
_geom_torsion_publ_flag
C6 N7 C15 C13 -173.4(3) no
C6 N7 C15 C20 2.3(5) no
C15 N7 C6 N8 177.7(3) no
C15 N7 C6 C21 -1.1(5) no
C6 N8 C12 N10 175.5(3) no
C6 N8 C12 C11 -4.8(4) no
C12 N8 C6 N7 -174.4(3) no
C12 N8 C6 C21 4.4(5) no
C6 N8 C18 C19 -178.6(3) no
C18 N8 C6 N7 -4.2(5) no
C18 N8 C6 C21 174.7(3) no
C12 N8 C18 C19 -7.1(3) no
C18 N8 C12 N10 3.9(4) no
C18 N8 C12 C11 -176.5(3) no
C12 N10 C19 C18 -6.3(3) no
C19 N10 C12 N8 1.7(4) no
C19 N10 C12 C11 -177.9(3) no
N7 C6 C21 C14 -0.9(5) no
N7 C6 C21 C16 177.4(3) no
N8 C6 C21 C14 -179.7(3) no
N8 C6 C21 C16 -1.3(4) no
C12 C11 C16 C21 0.6(5) no
C16 C11 C12 N8 2.2(5) no
C16 C11 C12 N10 -178.2(3) no
F1 C13 C15 N7 -45.9(4) no
F1 C13 C15 C20 138.2(3) no
F5 C13 C15 N7 73.6(3) no
F5 C13 C15 C20 -102.3(3) no
F22 C13 C15 N7 -166.4(3) no
F22 C13 C15 C20 17.7(4) no
C17 C14 C20 C15 178.7(3) no
C20 C14 C17 F2 123.5(3) no
C20 C14 C17 F3 3.9(5) no
C20 C14 C17 F4 -117.9(3) no
C17 C14 C21 C6 -177.7(3) no
C17 C14 C21 C16 4.1(5) no
C21 C14 C17 F2 -56.9(4) no
C21 C14 C17 F3 -176.5(3) no
C21 C14 C17 F4 61.8(4) no
C20 C14 C21 C6 1.9(5) no
C20 C14 C21 C16 -176.3(3) no
C21 C14 C20 C15 -0.9(5) no
N7 C15 C20 C14 -1.3(5) no
C13 C15 C20 C14 174.0(3) no
C11 C16 C21 C6 -1.1(4) no
C11 C16 C21 C14 177.1(3) no
N8 C18 C19 N10 8.0(3) no
